data_4116063
loop_
_publ_author_name
'Rodolphe Cl\'erac'
'F. Albert Cotton'
'Lee M. Daniels'
'Kim R. Dunbar'
'Kristin Kirschbaum'
'Carlos A. Murillo'
'A. Alan Pinkerton'
'Arthur J. Schultz'
'Xiaoping Wang'

_publ_contact_author_address
; Dept. of Chemistry
  P.O. Box 30012
  Texas A&M University
  College Station, TX 77842-3012
  USA
;
_publ_contact_author_email cotton@tamu.edu
_publ_contact_author_fax '(409) 845 9351'
_publ_contact_author_name 'F.A. Cotton'
_publ_contact_author_phone '(409) 845 4432'
_publ_section_title
;
 Linear Tricobalt Compounds with Di(2-pyridyl)amide (dpa) Ligands:
 Temperature Dependence of the Structural and Magnetic Properties of
 Symmetrical and Unsymmetrical Forms of Co3(dpa)4Cl2 in the Solid State
;
_journal_name_full 'Journal of the American Chemical Society'
_journal_page_first 6226
_journal_page_last 6236
_journal_paper_doi 10.1021/ja000515q
_journal_volume 122
_journal_year 2000
_chemical_compound_source synthesis
_chemical_formula_structural 'Co3(dpa)4Cl2 2CH2Cl2'
_chemical_formula_sum 'C42 H36 Cl6 Co3 N12'
_chemical_formula_weight 1098.32
_chemical_name_systematic
; 
 ? 
;
_space_group_IT_number 82
_symmetry_cell_setting tetragonal
_symmetry_space_group_name_Hall 'I -4'
_symmetry_space_group_name_H-M 'I -4'
_atom_sites_solution_hydrogens geom
_atom_sites_solution_primary direct
_atom_sites_solution_secondary difmap
_audit_creation_method SHELXL
_cell_angle_alpha 90.00
_cell_angle_beta 90.00
_cell_angle_gamma 90.00
_cell_formula_units_Z 8
_cell_length_a 27.378(2)
_cell_length_b 27.378(2)
_cell_length_c 12.318(1)
_cell_measurement_reflns_used 250
_cell_measurement_temperature 298(2)
_cell_measurement_theta_max 20.9
_cell_measurement_theta_min 9.05
_cell_volume 9233.0(12)
_computing_cell_refinement MADMES
_computing_data_collection MADNES
_computing_data_reduction PROCOR
_computing_structure_refinement 'SHELXL-93 (Sheldrick, 1993)'
_computing_structure_solution 'SHELXS-86 (Sheldrick, 1990)'
_diffrn_ambient_temperature 298(2)
_diffrn_measurement_device 'Nonius FAST area detector'
_diffrn_measurement_method 'Ellipsoid-mask fitting'
_diffrn_radiation_monochromator graphite
_diffrn_radiation_source 'fine-focus sealed tube'
_diffrn_radiation_type MoK\a
_diffrn_radiation_wavelength 0.71073
_diffrn_reflns_av_R_equivalents 0.0541
_diffrn_reflns_av_sigmaI/netI 0.0362
_diffrn_reflns_limit_h_max 29
_diffrn_reflns_limit_h_min -25
_diffrn_reflns_limit_k_max 29
_diffrn_reflns_limit_k_min -28
_diffrn_reflns_limit_l_max 13
_diffrn_reflns_limit_l_min -13
_diffrn_reflns_number 20102
_diffrn_reflns_theta_max 22.74
_diffrn_reflns_theta_min 2.10
_diffrn_standards_number 'none (area detector data)'
_exptl_absorpt_coefficient_mu 1.459
_exptl_absorpt_correction_type none
_exptl_crystal_colour 'dark brown'
_exptl_crystal_density_diffrn 1.580
_exptl_crystal_description columnar
_exptl_crystal_F_000 4440
_exptl_crystal_size_max 0.38
_exptl_crystal_size_mid 0.23
_exptl_crystal_size_min 0.16
_refine_diff_density_max 0.543
_refine_diff_density_min -0.270
_refine_diff_density_rms 0.074
_refine_ls_abs_structure_details 'Flack H D (1983), Acta Cryst. A39, 876-881'
_refine_ls_abs_structure_Flack -0.04(2)
_refine_ls_extinction_method none
_refine_ls_goodness_of_fit_all 1.077
_refine_ls_goodness_of_fit_obs 1.071
_refine_ls_hydrogen_treatment noref
_refine_ls_matrix_type full
_refine_ls_number_parameters 566
_refine_ls_number_reflns 6195
_refine_ls_number_restraints 0
_refine_ls_restrained_S_all 1.077
_refine_ls_restrained_S_obs 1.071
_refine_ls_R_factor_all 0.0439
_refine_ls_R_factor_obs 0.0406
_refine_ls_shift/esd_max 0.000
_refine_ls_shift/esd_mean 0.000
_refine_ls_structure_factor_coef Fsqd
_refine_ls_weighting_details 'w=1/[\s^2^(Fo^2^)+(0.0454P)^2^+36.2178P] where P=(Fo^2^+2Fc^2^)/3'
_refine_ls_weighting_scheme calc
_refine_ls_wR_factor_all 0.1044
_refine_ls_wR_factor_obs 0.1008
_reflns_number_observed 5864
_reflns_number_total 6195
_reflns_observed_criterion >2sigma(I)
_cod_data_source_file ja000515q_4.cif
_cod_data_source_block u298K
_cod_depositor_comments
;
The following automatic conversions were performed:

'_refine_ls_weighting_scheme' value 'calc
w=1/[\s^2^(Fo^2^)+(0.0454P)^2^+36.2178P] where P=(Fo^2^+2Fc^2^)/3'
was changed to 'calc'. New tag '_refine_ls_weighting_details' was
created. The value of the new tag was set to
'w=1/[\s^2^(Fo^2^)+(0.0454P)^2^+36.2178P] where P=(Fo^2^+2Fc^2^)/3'.

Automatic conversion script
Id: cif_fix_values 3143 2015-03-26 13:38:13Z robertas 
;
_cod_database_code 4116063

loop_
_symmetry_equiv_pos_as_xyz
'x, y, z'
'-x, -y, z'
'y, -x, -z'
'-y, x, -z'
'x+1/2, y+1/2, z+1/2'
'-x+1/2, -y+1/2, z+1/2'
'y+1/2, -x+1/2, -z+1/2'
'-y+1/2, x+1/2, -z+1/2'

loop_
_atom_site_aniso_label
_atom_site_aniso_U_11
_atom_site_aniso_U_22
_atom_site_aniso_U_33
_atom_site_aniso_U_23
_atom_site_aniso_U_13
_atom_site_aniso_U_12
Co1 0.0291(4) 0.0308(4) 0.0261(4) 0.0015(3) 0.0026(3) -0.0023(3)
Co2 0.0246(4) 0.0244(4) 0.0237(3) 0.0015(3) 0.0024(3) -0.0001(3)
Co3 0.0328(4) 0.0342(4) 0.0346(4) 0.0037(3) 0.0023(3) 0.0010(3)
Cl1 0.0462(9) 0.0545(10) 0.0303(7) 0.0080(7) 0.0080(6) -0.0017(7)
Cl2 0.0586(10) 0.0568(10) 0.0318(8) 0.0105(7) 0.0092(7) 0.0002(8)
N1 0.037(3) 0.033(3) 0.026(3) 0.003(2) 0.001(2) -0.003(2)
N2 0.021(2) 0.039(3) 0.024(2) 0.001(2) 0.003(2) -0.001(2)
N3 0.029(2) 0.033(3) 0.032(3) -0.001(2) 0.005(2) -0.002(2)
N4 0.036(3) 0.039(3) 0.027(2) -0.002(2) 0.001(2) -0.003(2)
N5 0.028(2) 0.026(2) 0.032(2) 0.001(2) 0.004(2) -0.004(2)
N6 0.027(2) 0.035(3) 0.035(3) 0.010(2) 0.005(2) 0.003(2)
N8 0.031(2) 0.030(2) 0.023(2) 0.003(2) 0.004(2) -0.004(2)
N10 0.037(3) 0.031(2) 0.033(3) 0.003(2) 0.000(2) 0.005(2)
N11 0.029(2) 0.027(2) 0.025(2) 0.002(2) 0.002(2) 0.000(2)
N12 0.031(2) 0.030(2) 0.034(3) 0.007(2) -0.002(2) 0.000(2)
C1 0.051(4) 0.059(4) 0.026(3) -0.002(3) 0.004(3) -0.011(3)
C2 0.065(5) 0.085(6) 0.036(4) -0.011(4) -0.013(3) -0.024(4)
C3 0.058(4) 0.083(5) 0.045(4) 0.003(4) -0.016(4) -0.029(4)
C4 0.036(3) 0.056(4) 0.038(3) 0.004(3) -0.001(3) -0.006(3)
C5 0.027(3) 0.028(3) 0.036(3) 0.006(2) -0.011(2) -0.003(2)
C6 0.029(3) 0.030(3) 0.032(3) 0.008(2) 0.004(2) -0.003(2)
C7 0.040(3) 0.038(3) 0.045(4) 0.009(3) 0.006(3) 0.008(3)
C8 0.045(4) 0.053(4) 0.067(5) -0.001(4) 0.008(3) 0.023(3)
C9 0.053(4) 0.070(5) 0.049(4) 0.004(4) 0.016(3) 0.017(4)
C10 0.050(4) 0.049(4) 0.030(3) 0.003(3) 0.006(3) 0.004(3)
C11 0.043(3) 0.050(4) 0.038(4) -0.007(3) 0.015(3) 0.002(3)
C12 0.058(4) 0.053(4) 0.050(4) -0.016(3) 0.022(3) 0.003(3)
C13 0.055(4) 0.044(4) 0.069(5) -0.023(4) 0.014(4) 0.007(3)
C14 0.049(4) 0.031(3) 0.047(4) -0.009(3) 0.008(3) 0.005(3)
C15 0.034(3) 0.039(3) 0.028(3) -0.006(3) 0.000(3) -0.005(3)
C16 0.032(3) 0.027(3) 0.034(3) 0.005(2) -0.005(3) 0.005(2)
C17 0.032(3) 0.031(3) 0.045(4) -0.006(3) -0.001(3) -0.001(3)
C18 0.035(3) 0.036(3) 0.076(5) -0.003(3) -0.006(3) -0.009(3)
C19 0.033(3) 0.049(4) 0.069(5) 0.018(4) 0.005(3) -0.008(3)
C20 0.038(3) 0.046(4) 0.042(4) 0.004(3) 0.007(3) -0.007(3)
C21 0.036(3) 0.053(4) 0.038(3) 0.011(3) 0.009(3) -0.009(3)
C22 0.042(4) 0.067(4) 0.047(4) 0.008(3) 0.007(3) -0.018(3)
C23 0.031(3) 0.056(4) 0.050(4) 0.000(3) -0.002(3) -0.011(3)
C24 0.035(3) 0.053(4) 0.034(3) 0.002(3) 0.002(3) 0.001(3)
C25 0.031(3) 0.032(3) 0.030(3) -0.007(2) -0.003(2) 0.003(2)
C26 0.029(3) 0.032(3) 0.025(3) -0.005(2) -0.009(2) 0.001(2)
C27 0.034(3) 0.040(3) 0.047(4) 0.010(3) 0.003(3) 0.004(3)
C28 0.048(4) 0.034(3) 0.058(4) 0.006(3) -0.013(3) 0.014(3)
C29 0.047(4) 0.036(3) 0.049(4) 0.007(3) -0.019(3) -0.007(3)
C30 0.045(3) 0.029(3) 0.035(3) 0.007(2) -0.006(3) -0.010(3)
C31 0.058(4) 0.055(4) 0.024(3) 0.005(3) -0.002(3) 0.002(3)
C32 0.055(4) 0.079(5) 0.041(4) -0.006(4) -0.012(3) -0.001(4)
C33 0.046(4) 0.062(4) 0.045(4) -0.022(3) -0.003(3) -0.013(3)
C34 0.048(4) 0.045(4) 0.039(4) -0.006(3) 0.000(3) -0.007(3)
C35 0.033(3) 0.029(3) 0.034(3) -0.005(2) 0.005(2) 0.002(2)
C36 0.027(3) 0.032(3) 0.031(3) 0.002(2) 0.006(2) -0.002(2)
C37 0.062(4) 0.026(3) 0.043(4) -0.002(3) 0.005(3) 0.002(3)
C38 0.065(5) 0.035(4) 0.062(5) -0.002(3) 0.002(4) 0.011(3)
C39 0.051(4) 0.038(4) 0.076(5) 0.020(4) 0.005(4) 0.012(3)
C40 0.038(3) 0.049(4) 0.041(4) 0.010(3) 0.002(3) -0.002(3)
C1S 0.326(24) 0.101(9) 0.090(9) 0.009(8) 0.033(12) 0.078(12)
Cl3 0.131(3) 0.204(5) 0.209(5) -0.020(4) 0.044(3) 0.000(3)
Cl4 0.159(3) 0.186(4) 0.105(2) -0.001(3) -0.003(2) 0.030(3)
C2S 0.083(9) 0.128(12) 0.081(9) -0.031(8) -0.023(7) 0.023(8)

loop_
_atom_site_label
_atom_site_type_symbol
_atom_site_fract_x
_atom_site_fract_y
_atom_site_fract_z
_atom_site_U_iso_or_equiv
_atom_site_thermal_displace_type
_atom_site_occupancy
_atom_site_calc_flag
_atom_site_refinement_flags
_atom_site_disorder_group
Co1 Co 0.11630(3) 0.26844(3) 0.21470(6) 0.0287(2) Uani 1 d . .
Co2 Co 0.09195(2) 0.24540(2) 0.38582(5) 0.0243(2) Uani 1 d . .
Co3 Co 0.06805(3) 0.22245(3) 0.57242(6) 0.0339(2) Uani 1 d . .
Cl1 Cl 0.14140(6) 0.29321(6) 0.03332(11) 0.0437(4) Uani 1 d . .
Cl2 Cl 0.04383(6) 0.20211(6) 0.75097(12) 0.0491(4) Uani 1 d . .
N1 N 0.0483(2) 0.2544(2) 0.1714(3) 0.0318(11) Uani 1 d . .
N2 N 0.02652(15) 0.2638(2) 0.3502(3) 0.0281(10) Uani 1 d . .
N3 N 0.0090(2) 0.2695(2) 0.5324(4) 0.0311(11) Uani 1 d . .
N4 N 0.1338(2) 0.1991(2) 0.1959(4) 0.0338(11) Uani 1 d . .
N5 N 0.0799(2) 0.1807(2) 0.3348(4) 0.0285(10) Uani 1 d . .
N6 N 0.0332(2) 0.1643(2) 0.4864(4) 0.0326(11) Uani 1 d . .
N7 N 0.1813(2) 0.2795(2) 0.2803(4) 0.0318(10) Uiso 1 d . .
N8 N 0.1576(2) 0.2278(2) 0.4183(3) 0.0280(10) Uani 1 d . .
N9 N 0.1308(2) 0.1788(2) 0.5571(4) 0.0317(10) Uiso 1 d . .
N10 N 0.1135(2) 0.2823(2) 0.6119(4) 0.0335(10) Uani 1 d . .
N11 N 0.10495(15) 0.31038(15) 0.4350(3) 0.0271(10) Uani 1 d . .
N12 N 0.0960(2) 0.3352(2) 0.2596(4) 0.0316(11) Uani 1 d . .
C1 C 0.0376(2) 0.2406(2) 0.0695(5) 0.046(2) Uani 1 d . .
H1A H 0.0631(2) 0.2363(2) 0.0205(5) 0.055 Uiso 1 calc R .
C2 C -0.0091(3) 0.2324(3) 0.0345(6) 0.062(2) Uani 1 d . .
H2A H -0.0153(3) 0.2229(3) -0.0367(6) 0.074 Uiso 1 calc R .
C3 C -0.0474(3) 0.2388(3) 0.1083(6) 0.062(2) Uani 1 d . .
H3A H -0.0797(3) 0.2348(3) 0.0860(6) 0.074 Uiso 1 calc R .
C4 C -0.0372(2) 0.2508(2) 0.2125(5) 0.0435(15) Uani 1 d . .
H4A H -0.0623(2) 0.2546(2) 0.2626(5) 0.052 Uiso 1 calc R .
C5 C 0.0120(2) 0.2576(2) 0.2448(4) 0.0306(13) Uani 1 d . .
C6 C -0.0020(2) 0.2836(2) 0.4303(4) 0.0304(12) Uani 1 d . .
C7 C -0.0394(2) 0.3177(2) 0.4123(5) 0.0412(14) Uani 1 d . .
H7A H -0.0463(2) 0.3280(2) 0.3420(5) 0.049 Uiso 1 calc R .
C8 C -0.0654(2) 0.3355(3) 0.4962(6) 0.055(2) Uani 1 d . .
H8A H -0.0903(2) 0.3581(3) 0.4839(6) 0.066 Uiso 1 calc R .
C9 C -0.0548(3) 0.3200(3) 0.6025(6) 0.057(2) Uani 1 d . .
H9A H -0.0729(3) 0.3309(3) 0.6615(6) 0.069 Uiso 1 calc R .
C10 C -0.0174(2) 0.2886(2) 0.6153(5) 0.0431(14) Uani 1 d . .
H10A H -0.0092(2) 0.2795(2) 0.6857(5) 0.052 Uiso 1 calc R .
C11 C 0.1703(2) 0.1858(2) 0.1294(5) 0.0439(15) Uani 1 d . .
H11A H 0.1860(2) 0.2102(2) 0.0901(5) 0.053 Uiso 1 calc R .
C12 C 0.1860(3) 0.1387(2) 0.1155(6) 0.054(2) Uani 1 d . .
H12A H 0.2108(3) 0.1312(2) 0.0667(6) 0.065 Uiso 1 calc R .
C13 C 0.1634(3) 0.1024(3) 0.1773(6) 0.056(2) Uani 1 d . .
H13A H 0.1734(3) 0.0700(3) 0.1715(6) 0.068 Uiso 1 calc R .
C14 C 0.1268(2) 0.1150(2) 0.2459(5) 0.0427(15) Uani 1 d . .
H14A H 0.1113(2) 0.0908(2) 0.2862(5) 0.051 Uiso 1 calc R .
C15 C 0.1117(2) 0.1639(2) 0.2576(4) 0.0339(13) Uani 1 d . .
C16 C 0.0461(2) 0.1518(2) 0.3831(4) 0.0313(12) Uani 1 d . .
C17 C 0.0222(2) 0.1124(2) 0.3310(5) 0.0359(14) Uani 1 d . .
H17A H 0.0289(2) 0.1052(2) 0.2587(5) 0.043 Uiso 1 calc R .
C18 C -0.0110(2) 0.0848(2) 0.3879(6) 0.049(2) Uani 1 d . .
H18A H -0.0265(2) 0.0587(2) 0.3542(6) 0.059 Uiso 1 calc R .
C19 C -0.0213(2) 0.0958(2) 0.4955(6) 0.050(2) Uani 1 d . .
H19A H -0.0421(2) 0.0763(2) 0.5365(6) 0.060 Uiso 1 calc R .
C20 C 0.0003(2) 0.1363(2) 0.5386(5) 0.0418(15) Uani 1 d . .
H20A H -0.0083(2) 0.1452(2) 0.6090(5) 0.050 Uiso 1 calc R .
C21 C 0.2139(2) 0.3099(2) 0.2356(5) 0.0422(15) Uani 1 d . .
H21A H 0.2045(2) 0.3281(2) 0.1755(5) 0.051 Uiso 1 calc R .
C22 C 0.2604(2) 0.3154(3) 0.2743(5) 0.052(2) Uani 1 d . .
H22A H 0.2820(2) 0.3368(3) 0.2407(5) 0.063 Uiso 1 calc R .
C23 C 0.2750(2) 0.2887(2) 0.3637(5) 0.046(2) Uani 1 d . .
H23A H 0.3067(2) 0.2912(2) 0.3901(5) 0.055 Uiso 1 calc R .
C24 C 0.2418(2) 0.2583(2) 0.4133(5) 0.0408(14) Uani 1 d . .
H24A H 0.2507(2) 0.2411(2) 0.4751(5) 0.049 Uiso 1 calc R .
C25 C 0.1943(2) 0.2532(2) 0.3712(4) 0.0308(12) Uani 1 d . .
C26 C 0.1661(2) 0.1877(2) 0.4826(4) 0.0288(12) Uani 1 d . .
C27 C 0.2048(2) 0.1545(2) 0.4677(5) 0.0401(14) Uani 1 d . .
H27A H 0.2291(2) 0.1609(2) 0.4171(5) 0.048 Uiso 1 calc R .
C28 C 0.2061(2) 0.1128(2) 0.5285(6) 0.047(2) Uani 1 d . .
H28A H 0.2314(2) 0.0904(2) 0.5189(6) 0.056 Uiso 1 calc R .
C29 C 0.1702(2) 0.1038(2) 0.6038(5) 0.044(2) Uani 1 d . .
H29A H 0.1710(2) 0.0755(2) 0.6456(5) 0.053 Uiso 1 calc R .
C30 C 0.1334(2) 0.1369(2) 0.6166(5) 0.0365(13) Uani 1 d . .
H30A H 0.1093(2) 0.1307(2) 0.6679(5) 0.044 Uiso 1 calc R .
C31 C 0.1350(2) 0.2844(2) 0.7106(5) 0.046(2) Uani 1 d . .
H31A H 0.1267(2) 0.2609(2) 0.7619(5) 0.055 Uiso 1 calc R .
C32 C 0.1681(3) 0.3189(3) 0.7389(6) 0.058(2) Uani 1 d . .
H32A H 0.1820(3) 0.3191(3) 0.8078(6) 0.070 Uiso 1 calc R .
C33 C 0.1808(2) 0.3542(3) 0.6621(5) 0.051(2) Uani 1 d . .
H33A H 0.2035(2) 0.3782(3) 0.6789(5) 0.061 Uiso 1 calc R .
C34 C 0.1595(2) 0.3529(2) 0.5624(5) 0.0440(15) Uani 1 d . .
H34A H 0.1678(2) 0.3763(2) 0.5108(5) 0.053 Uiso 1 calc R .
C35 C 0.1248(2) 0.3166(2) 0.5362(5) 0.0324(13) Uani 1 d . .
C36 C 0.0967(2) 0.3472(2) 0.3652(4) 0.0297(12) Uani 1 d . .
C37 C 0.0846(2) 0.3959(2) 0.3970(5) 0.044(2) Uani 1 d . .
H37A H 0.0853(2) 0.4044(2) 0.4701(5) 0.053 Uiso 1 calc R .
C38 C 0.0725(3) 0.4293(2) 0.3231(6) 0.054(2) Uani 1 d . .
H38A H 0.0661(3) 0.4613(2) 0.3443(6) 0.065 Uiso 1 calc R .
C39 C 0.0693(2) 0.4161(2) 0.2128(7) 0.055(2) Uani 1 d . .
H39A H 0.0593(2) 0.4384(2) 0.1603(7) 0.066 Uiso 1 calc R .
C40 C 0.0816(2) 0.3687(2) 0.1856(5) 0.0427(15) Uani 1 d . .
H40A H 0.0800(2) 0.3595(2) 0.1130(5) 0.051 Uiso 1 calc R .
C1S C 0.0520(7) 0.0988(5) -0.0710(10) 0.172(8) Uani 1 d . .
H1SA H 0.0509(7) 0.1336(5) -0.0860(10) 0.207 Uiso 1 calc R .
H1SB H 0.0463(7) 0.0938(5) 0.0060(10) 0.207 Uiso 1 calc R .
Cl3 Cl 0.0063(2) 0.0668(2) -0.1505(4) 0.181(2) Uani 1 d . .
Cl4 Cl 0.1093(2) 0.0747(2) -0.1085(3) 0.1502(14) Uani 1 d . .
C2S C 0.0435(5) 0.3496(6) 0.8506(11) 0.097(4) Uani 0.75 d P .
Cl6 Cl 0.0546(2) 0.3869(2) 0.7451(4) 0.1100(14) Uiso 0.60 d P .
Cl5 Cl -0.0029(3) 0.3600(3) 0.9362(7) 0.090(2) Uiso 0.38 d P 1
Cl5' Cl -0.0157(3) 0.3506(3) 0.8937(6) 0.085(2) Uiso 0.38 d P 2
Cl6' Cl 0.0557(9) 0.4153(9) 0.8625(20) 0.129(7) Uiso 0.15 d P 2
C3S C 0.0000 0.5000 0.8641(30) 0.117(10) Uiso 0.50 d SP .
Cl7 Cl 0.0615(5) 0.4934(5) 0.9217(11) 0.105(3) Uiso 0.25 d P .
Cl7' Cl 0.0402(5) 0.4920(5) 0.9628(13) 0.118(4) Uiso 0.25 d P 2

loop_
_atom_type_symbol
_atom_type_description
_atom_type_scat_dispersion_real
_atom_type_scat_dispersion_imag
_atom_type_scat_source
C C 0.0033 0.0016 'International Tables Vol C Tables 4.2.6.8 and 6.1.1.4'
H H 0.0000 0.0000 'International Tables Vol C Tables 4.2.6.8 and 6.1.1.4'
N N 0.0061 0.0033 'International Tables Vol C Tables 4.2.6.8 and 6.1.1.4'
Cl Cl 0.1484 0.1585 'International Tables Vol C Tables 4.2.6.8 and 6.1.1.4'
Co Co 0.3494 0.9721 'International Tables Vol C Tables 4.2.6.8 and 6.1.1.4'

loop_
_geom_angle_atom_site_label_1
_geom_angle_atom_site_label_2
_geom_angle_atom_site_label_3
_geom_angle
_geom_angle_site_symmetry_1
_geom_angle_site_symmetry_3
N4 Co1 N1 90.6(2) . .
N4 Co1 N7 88.7(2) . .
N1 Co1 N7 171.4(2) . .
N4 Co1 N12 170.2(2) . .
N1 Co1 N12 89.4(2) . .
N7 Co1 N12 89.8(2) . .
N4 Co1 Co2 85.07(13) . .
N1 Co1 Co2 85.46(13) . .
N7 Co1 Co2 85.91(13) . .
N12 Co1 Co2 85.20(13) . .
N4 Co1 Cl1 95.26(14) . .
N1 Co1 Cl1 94.16(13) . .
N7 Co1 Cl1 94.47(14) . .
N12 Co1 Cl1 94.47(14) . .
Co2 Co1 Cl1 179.50(5) . .
N8 Co2 N5 89.9(2) . .
N8 Co2 N2 178.7(2) . .
N5 Co2 N2 90.4(2) . .
N8 Co2 N11 89.6(2) . .
N5 Co2 N11 179.0(2) . .
N2 Co2 N11 90.1(2) . .
N8 Co2 Co1 89.34(13) . .
N5 Co2 Co1 90.17(13) . .
N2 Co2 Co1 89.38(13) . .
N11 Co2 Co1 88.93(13) . .
N8 Co2 Co3 89.43(13) . .
N5 Co2 Co3 91.41(13) . .
N2 Co2 Co3 91.85(13) . .
N11 Co2 Co3 89.48(13) . .
Co1 Co2 Co3 178.00(4) . .
N9 Co3 N10 88.9(2) . .
N9 Co3 N3 161.1(2) . .
N10 Co3 N3 91.8(2) . .
N9 Co3 N6 84.1(2) . .
N10 Co3 N6 162.6(2) . .
N3 Co3 N6 89.8(2) . .
N9 Co3 Cl2 100.31(13) . .
N10 Co3 Cl2 97.69(14) . .
N3 Co3 Cl2 98.33(13) . .
N6 Co3 Cl2 99.25(13) . .
N9 Co3 Co2 81.06(12) . .
N10 Co3 Co2 82.01(13) . .
N3 Co3 Co2 80.33(12) . .
N6 Co3 Co2 81.16(12) . .
Cl2 Co3 Co2 178.60(6) . .
C1 N1 C5 118.9(5) . .
C1 N1 Co1 120.9(4) . .
C5 N1 Co1 120.2(3) . .
C5 N2 C6 124.6(4) . .
C5 N2 Co2 117.2(3) . .
C6 N2 Co2 118.2(3) . .
C6 N3 C10 118.2(5) . .
C6 N3 Co3 123.9(3) . .
C10 N3 Co3 117.7(4) . .
C11 N4 C15 118.4(5) . .
C11 N4 Co1 120.9(4) . .
C15 N4 Co1 120.4(4) . .
C16 N5 C15 122.8(4) . .
C16 N5 Co2 121.1(4) . .
C15 N5 Co2 115.5(3) . .
C20 N6 C16 118.4(5) . .
C20 N6 Co3 119.1(4) . .
C16 N6 Co3 122.2(4) . .
C21 N7 C25 119.1(5) . .
C21 N7 Co1 121.9(4) . .
C25 N7 Co1 118.9(3) . .
C25 N8 C26 122.2(4) . .
C25 N8 Co2 118.8(3) . .
C26 N8 Co2 118.9(3) . .
C26 N9 C30 118.5(5) . .
C26 N9 Co3 122.8(3) . .
C30 N9 Co3 118.3(4) . .
C31 N10 C35 119.2(5) . .
C31 N10 Co3 119.8(4) . .
C35 N10 Co3 120.8(4) . .
C36 N11 C35 123.7(5) . .
C36 N11 Co2 117.6(4) . .
C35 N11 Co2 118.5(3) . .
C36 N12 C40 119.5(5) . .
C36 N12 Co1 119.3(4) . .
C40 N12 Co1 121.2(4) . .
N1 C1 C2 123.0(6) . .
C1 C2 C3 118.4(6) . .
C4 C3 C2 119.4(6) . .
C3 C4 C5 119.7(6) . .
N1 C5 N2 115.5(4) . .
N1 C5 C4 120.3(5) . .
N2 C5 C4 123.9(5) . .
N3 C6 N2 115.6(5) . .
N3 C6 C7 120.0(5) . .
N2 C6 C7 124.4(5) . .
C8 C7 C6 120.4(6) . .
C7 C8 C9 119.7(6) . .
C10 C9 C8 117.4(6) . .
C9 C10 N3 124.3(6) . .
N4 C11 C12 124.4(6) . .
C11 C12 C13 117.6(6) . .
C14 C13 C12 119.1(6) . .
C13 C14 C15 121.5(6) . .
N4 C15 N5 115.4(5) . .
N4 C15 C14 118.9(5) . .
N5 C15 C14 125.3(5) . .
N5 C16 N6 116.1(5) . .
N5 C16 C17 124.2(5) . .
N6 C16 C17 119.5(5) . .
C18 C17 C16 119.6(6) . .
C17 C18 C19 120.2(6) . .
C20 C19 C18 117.3(6) . .
N6 C20 C19 124.5(6) . .
N7 C21 C22 123.1(6) . .
C21 C22 C23 119.2(6) . .
C24 C23 C22 118.9(6) . .
C23 C24 C25 120.6(6) . .
N8 C25 N7 115.2(4) . .
N8 C25 C24 125.4(5) . .
N7 C25 C24 119.1(5) . .
N9 C26 N8 114.5(4) . .
N9 C26 C27 120.5(5) . .
N8 C26 C27 124.6(5) . .
C28 C27 C26 119.3(6) . .
C27 C28 C29 120.0(6) . .
C30 C29 C28 119.2(6) . .
N9 C30 C29 122.5(6) . .
C32 C31 N10 123.6(6) . .
C31 C32 C33 118.3(6) . .
C34 C33 C32 119.2(6) . .
C33 C34 C35 120.8(6) . .
N10 C35 N11 116.6(5) . .
N10 C35 C34 118.9(5) . .
N11 C35 C34 124.2(5) . .
N12 C36 N11 116.0(5) . .
N12 C36 C37 119.4(5) . .
N11 C36 C37 124.3(5) . .
C38 C37 C36 120.7(6) . .
C37 C38 C39 119.8(6) . .
C40 C39 C38 117.4(6) . .
N12 C40 C39 123.0(6) . .
Cl4 C1S Cl3 106.9(7) . .
Cl5 C2S Cl6 121.4(9) . .
Cl6 C2S Cl5' 113.7(8) . .
Cl5' C2S Cl6' 97.6(10) . .
Cl7' C3S Cl7 109.8(22) . 2_565
Cl7' C3S Cl7 109.8(22) 2_565 .

loop_
_geom_bond_atom_site_label_1
_geom_bond_atom_site_label_2
_geom_bond_distance
_geom_bond_site_symmetry_2
Co1 N4 1.972(5) .
Co1 N1 1.973(5) .
Co1 N7 1.978(4) .
Co1 N12 1.990(5) .
Co1 Co2 2.2989(10) .
Co1 Cl1 2.434(2) .
Co2 N8 1.905(4) .
Co2 N5 1.908(4) .
Co2 N2 1.912(4) .
Co2 N11 1.913(4) .
Co2 Co3 2.4711(10) .
Co3 N9 2.100(4) .
Co3 N10 2.114(5) .
Co3 N3 2.126(5) .
Co3 N6 2.137(5) .
Co3 Cl2 2.364(2) .
N1 C1 1.344(8) .
N1 C5 1.346(7) .
N2 C5 1.369(7) .
N2 C6 1.370(7) .
N3 C6 1.349(7) .
N3 C10 1.356(7) .
N4 C11 1.343(7) .
N4 C15 1.368(7) .
N5 C16 1.354(7) .
N5 C15 1.371(7) .
N6 C20 1.347(7) .
N6 C16 1.365(7) .
N7 C21 1.337(7) .
N7 C25 1.379(7) .
N8 C25 1.352(7) .
N8 C26 1.372(7) .
N9 C26 1.356(7) .
N9 C30 1.363(7) .
N10 C31 1.353(8) .
N10 C35 1.359(7) .
N11 C36 1.345(7) .
N11 C35 1.371(7) .
N12 C36 1.342(7) .
N12 C40 1.352(8) .
C1 C2 1.368(10) .
C2 C3 1.399(11) .
C3 C4 1.354(10) .
C4 C5 1.417(8) .
C6 C7 1.404(8) .
C7 C8 1.346(9) .
C8 C9 1.407(10) .
C9 C10 1.344(9) .
C11 C12 1.368(9) .
C12 C13 1.396(10) .
C13 C14 1.355(9) .
C14 C15 1.408(8) .
C16 C17 1.417(8) .
C17 C18 1.372(9) .
C18 C19 1.388(10) .
C19 C20 1.365(9) .
C21 C22 1.369(9) .
C22 C23 1.381(9) .
C23 C24 1.374(9) .
C24 C25 1.405(8) .
C26 C27 1.407(8) .
C27 C28 1.367(9) .
C28 C29 1.373(9) .
C29 C30 1.364(9) .
C31 C32 1.352(10) .
C32 C33 1.396(10) .
C33 C34 1.360(9) .
C34 C35 1.412(8) .
C36 C37 1.429(8) .
C37 C38 1.332(9) .
C38 C39 1.410(10) .
C39 C40 1.380(9) .
C1S Cl4 1.76(2) .
C1S Cl3 1.81(2) .
C2S Cl5 1.68(2) .
C2S Cl6 1.68(2) .
C2S Cl5' 1.71(2) .
C2S Cl6' 1.84(3) .
C3S Cl7' 1.65(3) 2_565
C3S Cl7' 1.65(3) .
C3S Cl7 1.83(2) 2_565
C3S Cl7 1.83(2) .
